data_1507325
loop_
_publ_author_name
'Su, Qibin'
'Beeler, Aaron B.'
'Lobkovsky, Emil'
'Porco, Jr, John A'
'Panek, James S.'

_publ_section_title
;
 Stereochemical diversity through cyclodimerization: synthesis of
 polyketide-like macrodiolides.
;
_journal_issue 12
_journal_name_full 'Organic letters'
_journal_page_first 2149
_journal_page_last 2152
_journal_paper_doi 10.1021/ol034608z
_journal_volume 5
_journal_year 2003
_chemical_formula_sum 'C10 H16 O3'
_chemical_formula_weight 184.23
_chemical_name_systematic
; 
 ? 
;
_space_group_IT_number 5
_symmetry_cell_setting monoclinic
_symmetry_space_group_name_Hall 'C 2y'
_symmetry_space_group_name_H-M 'C 1 2 1'
_atom_sites_solution_hydrogens mixed
_atom_sites_solution_primary direct
_atom_sites_solution_secondary difmap
_audit_creation_method SHELXL-97
_cell_angle_alpha 90.00
_cell_angle_beta 127.937(5)
_cell_angle_gamma 90.00
_cell_formula_units_Z 4
_cell_length_a 18.327(6)
_cell_length_b 5.4780(18)
_cell_length_c 13.272(4)
_cell_measurement_temperature 173(2)
_cell_volume 1050.9(6)
_computing_cell_refinement SAINT+
_computing_data_collection SMART
_computing_data_reduction SAINT+
_computing_molecular_graphics SHELXTL
_computing_publication_material SHELXTL
_computing_structure_refinement 'SHELXL-97 (Sheldrick, 1997)'
_computing_structure_solution 'SHELXS-97 (Sheldrick, 1990)'
_diffrn_ambient_temperature 173(2)
_diffrn_measured_fraction_theta_full 0.984
_diffrn_measured_fraction_theta_max 0.984
_diffrn_measurement_device_type 'Bruker 1K CCD'
_diffrn_measurement_method '0.3 deg. omega scans'
_diffrn_radiation_monochromator graphite
_diffrn_radiation_source 'fine-focus sealed tube'
_diffrn_radiation_type MoK\a
_diffrn_radiation_wavelength 0.71073
_diffrn_reflns_av_R_equivalents 0.0267
_diffrn_reflns_av_sigmaI/netI 0.0394
_diffrn_reflns_limit_h_max 24
_diffrn_reflns_limit_h_min -24
_diffrn_reflns_limit_k_max 7
_diffrn_reflns_limit_k_min -6
_diffrn_reflns_limit_l_max 17
_diffrn_reflns_limit_l_min -17
_diffrn_reflns_number 3664
_diffrn_reflns_theta_full 28.28
_diffrn_reflns_theta_max 28.28
_diffrn_reflns_theta_min 2.82
_exptl_absorpt_coefficient_mu 0.085
_exptl_absorpt_correction_T_max 0.9833
_exptl_absorpt_correction_T_min 0.78274
_exptl_absorpt_correction_type SADABS
_exptl_crystal_colour colorless
_exptl_crystal_density_diffrn 1.164
_exptl_crystal_density_method 'not measured'
_exptl_crystal_description block
_exptl_crystal_F_000 400
_exptl_crystal_size_max 0.40
_exptl_crystal_size_mid 0.20
_exptl_crystal_size_min 0.20
_refine_diff_density_max 0.167
_refine_diff_density_min -0.137
_refine_diff_density_rms 0.032
_refine_ls_abs_structure_details 'Flack H D (1983), Acta Cryst. A39, 876-881'
_refine_ls_abs_structure_Flack -0.3(12)
_refine_ls_extinction_method none
_refine_ls_goodness_of_fit_ref 1.024
_refine_ls_hydrogen_treatment mixed
_refine_ls_matrix_type full
_refine_ls_number_parameters 171
_refine_ls_number_reflns 2305
_refine_ls_number_restraints 1
_refine_ls_restrained_S_all 1.024
_refine_ls_R_factor_all 0.0525
_refine_ls_R_factor_gt 0.0417
_refine_ls_shift/su_max 0.260
_refine_ls_shift/su_mean 0.041
_refine_ls_structure_factor_coef Fsqd
_refine_ls_weighting_details 'calc w=1/[\s^2^(Fo^2^)+(0.0660P)^2^+0.0471P] where P=(Fo^2^+2Fc^2^)/3'
_refine_ls_weighting_scheme calc
_refine_ls_wR_factor_gt 0.1041
_refine_ls_wR_factor_ref 0.1102
_reflns_number_gt 1904
_reflns_number_total 2305
_reflns_threshold_expression >2sigma(I)
_cod_data_source_file ol034608zsi20030408_065038.cif
_cod_data_source_block porco8
_cod_depositor_comments
;
The following automatic conversions were performed:

'_symmetry_cell_setting' value 'Monoclinic' changed to 'monoclinic'
according to /home/saulius/struct/CIF-dictionaries/cif_core.dic
dictionary named 'cif_core.dic' version 2.4.1 from 2010-06-29.

Automatic conversion script
Id: cif_fix_values 1715 2011-07-08 13:25:40Z adriana 
;
_cod_original_sg_symbol_H-M C2
_cod_database_code 1507325

loop_
_symmetry_equiv_pos_as_xyz
'x, y, z'
'-x, y, -z'
'x+1/2, y+1/2, z'
'-x+1/2, y+1/2, -z'

loop_
_atom_site_label
_atom_site_type_symbol
_atom_site_fract_x
_atom_site_fract_y
_atom_site_fract_z
_atom_site_U_iso_or_equiv
_atom_site_adp_type
_atom_site_occupancy
_atom_site_symmetry_multiplicity
_atom_site_calc_flag
_atom_site_refinement_flags
O1 O 0.63772(17) 0.5690(3) 0.6285(2) 0.0809(6) Uani 1 1 d .
O2 O 0.62325(8) 0.2754(2) 0.72946(11) 0.0404(3) Uani 1 1 d .
O3 O 0.36668(9) 0.2114(3) 0.04511(11) 0.0504(4) Uani 1 1 d .
C1 C 0.64440(12) 0.3591(4) 0.65577(15) 0.0410(4) Uani 1 1 d .
C2 C 0.67634(13) 0.1616(4) 0.61312(15) 0.0405(4) Uani 1 1 d .
H2B H 0.6922(13) 0.029(4) 0.6663(19) 0.035(5) Uiso 1 1 d .
H2A H 0.7308(15) 0.237(4) 0.6237(19) 0.045(5) Uiso 1 1 d .
C3 C 0.60087(11) 0.0931(4) 0.47560(15) 0.0333(4) Uani 1 1 d .
H3 H 0.5554(12) -0.013(4) 0.4610(16) 0.026(4) Uiso 1 1 d .
C4 C 0.59132(11) 0.1802(3) 0.37489(15) 0.0356(4) Uani 1 1 d .
C5 C 0.51023(12) 0.0997(3) 0.24124(15) 0.0360(4) Uani 1 1 d .
H5 H 0.4751(10) -0.014(3) 0.2474(14) 0.017(4) Uiso 1 1 d .
C6 C 0.44389(11) 0.3116(3) 0.16345(15) 0.0387(4) Uani 1 1 d .
H6 H 0.4741(13) 0.431(5) 0.1475(17) 0.036(5) Uiso 1 1 d .
C7 C 0.58427(13) 0.4496(4) 0.76682(18) 0.0422(4) Uani 1 1 d .
H7B H 0.6296(14) 0.568(5) 0.8153(18) 0.044(5) Uiso 1 1 d .
H7A H 0.5329(13) 0.522(4) 0.6912(18) 0.036(5) Uiso 1 1 d .
C8 C 0.65730(13) 0.3576(4) 0.38450(19) 0.0564(6) Uani 1 1 d .
H8A H 0.6335(4) 0.504(2) 0.3663(3) 0.085 Uiso 1 1 calc R
H8B H 0.6677(2) 0.3165(8) 0.3307(9) 0.085 Uiso 1 1 calc R
H8C H 0.7094(9) 0.3560(4) 0.4622(13) 0.085 Uiso 1 1 calc R
C9 C 0.54106(19) -0.0187(5) 0.1685(2) 0.0534(6) Uani 1 1 d .
H9C H 0.590(2) -0.134(6) 0.218(3) 0.077(8) Uiso 1 1 d .
H9B H 0.4875(19) -0.096(7) 0.094(3) 0.079(9) Uiso 1 1 d .
H9A H 0.5702(16) 0.094(6) 0.153(2) 0.062(7) Uiso 1 1 d .
C10 C 0.31417(18) 0.3860(7) -0.0536(2) 0.0722(8) Uani 1 1 d .
H10B H 0.281(2) 0.501(6) -0.034(2) 0.079(9) Uiso 1 1 d .
H10A H 0.2644(17) 0.288(5) -0.134(3) 0.063(6) Uiso 1 1 d .
H10C H 0.357(2) 0.490(7) -0.058(3) 0.105(11) Uiso 1 1 d .

loop_
_atom_site_aniso_label
_atom_site_aniso_U_11
_atom_site_aniso_U_22
_atom_site_aniso_U_33
_atom_site_aniso_U_23
_atom_site_aniso_U_13
_atom_site_aniso_U_12
O1 0.1475(18) 0.0336(9) 0.0937(12) 0.0103(9) 0.0903(13) 0.0065(11)
O2 0.0447(6) 0.0311(7) 0.0464(6) 0.0040(5) 0.0286(6) 0.0080(6)
O3 0.0455(7) 0.0579(10) 0.0304(6) 0.0062(5) 0.0145(5) -0.0096(6)
C1 0.0417(8) 0.0384(11) 0.0280(7) 0.0004(7) 0.0140(6) -0.0002(8)
C2 0.0369(8) 0.0457(12) 0.0295(7) 0.0069(7) 0.0157(7) 0.0080(8)
C3 0.0333(7) 0.0315(9) 0.0334(7) 0.0050(7) 0.0195(6) 0.0034(7)
C4 0.0364(8) 0.0329(10) 0.0338(8) 0.0066(7) 0.0198(7) -0.0001(7)
C5 0.0427(8) 0.0322(10) 0.0301(7) 0.0047(7) 0.0208(7) -0.0048(8)
C6 0.0370(8) 0.0365(11) 0.0322(7) 0.0081(7) 0.0161(7) -0.0073(8)
C7 0.0413(9) 0.0302(10) 0.0439(10) -0.0066(8) 0.0205(8) 0.0017(8)
C8 0.0460(9) 0.0625(15) 0.0449(9) 0.0143(10) 0.0200(8) -0.0147(10)
C9 0.0687(14) 0.0520(14) 0.0448(11) 0.0038(10) 0.0376(11) 0.0038(12)
C10 0.0520(12) 0.092(2) 0.0390(10) 0.0226(12) 0.0111(10) 0.0038(15)

loop_
_atom_type_symbol
_atom_type_description
_atom_type_scat_dispersion_real
_atom_type_scat_dispersion_imag
_atom_type_scat_source
C C 0.0033 0.0016 'International Tables Vol C Tables 4.2.6.8 and 6.1.1.4'
H H 0.0000 0.0000 'International Tables Vol C Tables 4.2.6.8 and 6.1.1.4'
O O 0.0106 0.0060 'International Tables Vol C Tables 4.2.6.8 and 6.1.1.4'

loop_
_geom_angle_atom_site_label_1
_geom_angle_atom_site_label_2
_geom_angle_atom_site_label_3
_geom_angle
_geom_angle_site_symmetry_1
_geom_angle_site_symmetry_3
C1 O2 C7 116.75(16) . .
C10 O3 C6 114.07(19) . .
O1 C1 O2 122.21(19) . .
O1 C1 C2 125.12(18) . .
O2 C1 C2 112.67(16) . .
C1 C2 C3 110.84(14) . .
C4 C3 C2 125.76(17) . .
C3 C4 C8 123.34(16) . .
C3 C4 C5 120.06(16) . .
C8 C4 C5 116.59(14) . .
C4 C5 C9 112.58(16) . .
C4 C5 C6 111.62(15) . .
C9 C5 C6 110.12(15) . .
O3 C6 C7 112.68(14) . 2_656
O3 C6 C5 106.81(15) . .
C7 C6 C5 113.25(14) 2_656 .
O2 C7 C6 107.81(16) . 2_656

loop_
_geom_bond_atom_site_label_1
_geom_bond_atom_site_label_2
_geom_bond_distance
_geom_bond_site_symmetry_2
O1 C1 1.189(3) .
O2 C1 1.335(2) .
O2 C7 1.450(2) .
O3 C10 1.417(3) .
O3 C6 1.428(2) .
C1 C2 1.497(3) .
C2 C3 1.510(2) .
C3 C4 1.325(2) .
C4 C8 1.495(3) .
C4 C5 1.519(2) .
C5 C9 1.530(3) .
C5 C6 1.532(2) .
C6 C7 1.510(3) 2_656
C7 C6 1.510(3) 2_656
